data_1534247
loop_
_publ_author_name
'Belokoneva, E.L.'
'Dimitrova, O.V.'
'Kabalov, Yu.K.'
'Stefanovich, S.Yu.'

_publ_section_title
;
 New hilgardite-group polyborate Pb2 [B5 O9] Br with a high optical
 nonlinearity
;
_journal_name_full Kristallografiya
_journal_page_first 49
_journal_page_last 53
_journal_volume 48
_journal_year 2003
_chemical_formula_sum 'B5 Br O9 Pb2'
_chemical_name_systematic 'Pb2 (B5 O9) Br'
_space_group_IT_number 34
_symmetry_space_group_name_Hall 'P 2 -2n'
_symmetry_space_group_name_H-M 'P n n 2'
_cell_angle_alpha 90
_cell_angle_beta 90
_cell_angle_gamma 90
_cell_formula_units_Z 4
_cell_length_a 11.524
_cell_length_b 11.431
_cell_length_c 6.5399
_cell_volume 861.507
_citation_journal_id_ASTM KRISAJ
_cod_data_source_file Belokoneva_KRISAJ_2003_421.cif
_cod_data_source_block B5Br1O9Pb2
_cod_original_cell_volume 861.5065
_cod_original_formula_sum 'B5 Br1 O9 Pb2'
_cod_database_code 1534247

loop_
_symmetry_equiv_pos_as_xyz
x,y,z
-x,-y,z
-x+1/2,y+1/2,z+1/2
x+1/2,-y+1/2,z+1/2

loop_
_atom_site_label
_atom_site_type_symbol
_atom_site_fract_x
_atom_site_fract_y
_atom_site_fract_z
_atom_site_occupancy
_atom_site_U_iso_or_equiv
B2 B+3 0.187 0.298 0.16 1 0.0
O6 O-2 0.388 0.266 0.842 1 0.0
O9 O-2 0.238 0.116 0.57 1 0.0
Br2 Br-1 0 0.5 0.626 1 0.0
O3 O-2 0.276 0.226 0.253 1 0.0
O1 O-2 0.247 0.317 0.59 1 0.0
O2 O-2 0.209 0.426 0.179 1 0.0
Br1 Br-1 0 0 0.893 1 0.0
B4 B+3 0.461 0.235 0.7 1 0.0
B3 B+3 0.296 0.217 0.48 1 0.0
Pb1 Pb+2 0.2607 0.0425 0 1 0.0
O4 O-2 0.078 0.268 0.241 1 0.0
Pb2 Pb+2 0.028 0.2337 0.663 1 0.0
O5 O-2 0.286 0.455 0.853 1 0.0
B5 B+3 0.25 0.497 0.03 1 0.0
B1 B+3 0.275 0.325 0.8 1 0.0
O8 O-2 0.418 0.213 0.5 1 0.0
O7 O-2 0.184 0.272 0.939 1 0.0
